data_4300548
_journal_name_full 'Inorganic Chemistry'
_journal_paper_doi 10.1021/ic0515103
_journal_year 2006
_chemical_formula_moiety 'C2 N2 Se2'
_chemical_formula_sum 'C2 N2 Se2'
_chemical_formula_weight 209.96
_space_group_IT_number 19
_symmetry_cell_setting orthorhombic
_symmetry_space_group_name_Hall 'P 2ac 2ab'
_symmetry_space_group_name_H-M 'P 21 21 21'
_cell_angle_alpha 90.00
_cell_angle_beta 90.00
_cell_angle_gamma 90.00
_cell_formula_units_Z 4
_cell_length_a 5.0448(11)
_cell_length_b 6.4597(14)
_cell_length_c 15.589(3)
_cell_measurement_temperature 125(2)
_cell_volume 508.01(19)
_diffrn_ambient_temperature 125(2)
_exptl_crystal_density_diffrn 2.745
_cod_depositor_comments
;
The following automatic conversions were performed:
'_symmetry_cell_setting' value 'Orthorhombic' changed to 'orthorhombic'
according to '/home/saulius/struct/CIF-dictionaries/cif_core.dic'
dictionary named 'cif_core.dic' version 2.4.1 from 2010-06-29.

Automatic conversion script
Id: cif_fix_enum 1527 2010-12-29 10:47:43Z saulius 
;
_cod_database_code 4300548

loop_
_symmetry_equiv_pos_as_xyz
'x, y, z'
'-x+1/2, -y, z+1/2'
'-x, y+1/2, -z+1/2'
'x+1/2, -y+1/2, -z'

loop_
_atom_site_label
_atom_site_type_symbol
_atom_site_fract_x
_atom_site_fract_y
_atom_site_fract_z
_atom_site_U_iso_or_equiv
_atom_site_adp_type
_atom_site_occupancy
_atom_site_symmetry_multiplicity
_atom_site_calc_flag
_atom_site_refinement_flags
_atom_site_disorder_assembly
_atom_site_disorder_group
Se1 Se 0.36399(8) -0.33367(6) -0.35033(3) 0.02017(16) Uani 1 1 d . . .
N1 N -0.0431(8) -0.1403(6) -0.2341(3) 0.0282(9) Uani 1 1 d . . .
C1 C 0.1163(9) -0.2075(6) -0.2783(3) 0.0210(10) Uani 1 1 d . . .
Se2 Se 0.57558(9) -0.02354(6) -0.39075(3) 0.02309(17) Uani 1 1 d . . .
N2 N 0.2131(9) 0.0786(6) -0.5382(3) 0.0332(11) Uani 1 1 d . . .
C2 C 0.3496(10) 0.0371(6) -0.4812(3) 0.0249(11) Uani 1 1 d . . .

loop_
_atom_site_aniso_label
_atom_site_aniso_U_11
_atom_site_aniso_U_22
_atom_site_aniso_U_33
_atom_site_aniso_U_23
_atom_site_aniso_U_13
_atom_site_aniso_U_12
Se1 0.0244(3) 0.0185(2) 0.0176(3) 0.00128(18) 0.00154(18) 0.0007(2)
N1 0.032(2) 0.0205(18) 0.032(2) 0.0017(18) 0.011(2) 0.0038(18)
C1 0.025(2) 0.016(2) 0.022(2) 0.0059(18) -0.003(2) -0.0042(19)
Se2 0.0258(3) 0.0245(3) 0.0190(3) 0.00462(19) -0.00326(19) -0.00507(19)
N2 0.038(3) 0.033(2) 0.029(3) 0.0031(19) -0.006(2) -0.0024(19)
C2 0.034(3) 0.016(2) 0.025(3) 0.0014(19) 0.005(2) -0.006(2)

loop_
_geom_bond_atom_site_label_1
_geom_bond_atom_site_label_2
_geom_bond_distance
_geom_bond_site_symmetry_2
_geom_bond_publ_flag
Se1 C1 1.867(5) . ?
Se1 Se2 2.3558(7) . ?
N1 C1 1.145(6) . ?
Se2 C2 1.855(5) . ?
N2 C2 1.157(6) . ?

loop_
_cod_related_entry_id
_cod_related_entry_database
_cod_related_entry_code
1 ChemSpider 9053674
